data_1555587
loop_
_publ_author_name
'Das, Saikat'
'Chakrabarty, Shyamal'
'Daniliuc, Constantin G.'
'Studer, Armido'

_publ_section_title
;
 Tetrahydroquinolines via Stereospecific [3 + 3]-Annulation of
 Donor-Acceptor Cyclopropanes with Nitrosoarenes.
;
_journal_issue 11
_journal_name_full 'Organic letters'
_journal_page_first 2784
_journal_page_last 2787
_journal_paper_doi 10.1021/acs.orglett.6b01302
_journal_volume 18
_journal_year 2016
_chemical_absolute_configuration ad
_chemical_formula_sum 'C22 H24 Br N O5'
_chemical_formula_weight 462.33
_space_group_crystal_system orthorhombic
_space_group_IT_number 19
_space_group_name_Hall 'P 2ac 2ab'
_space_group_name_H-M_alt 'P 21 21 21'
_atom_sites_solution_hydrogens mixed
_cell_angle_alpha 90
_cell_angle_beta 90
_cell_angle_gamma 90
_cell_formula_units_Z 4
_cell_length_a 8.6620(2)
_cell_length_b 9.2342(3)
_cell_length_c 26.0487(7)
_cell_measurement_reflns_used 8073
_cell_measurement_temperature 102.(2)
_cell_measurement_theta_max 68.3609
_cell_measurement_theta_min 3.3934
_cell_volume 2083.55(10)
_computing_cell_refinement 'SAINT V8.34A (Bruker AXS Inc., 2013)'
_computing_data_collection
;
APEX2 v.2014.1-1 (Bruker AXS Inc., 2014)

;
_computing_data_reduction 'SAINT V8.34A (Bruker AXS Inc., 2013)'
_computing_molecular_graphics 'XP (Sheldrick, 2014)'
_computing_publication_material 'SHELXL-2014 (Sheldrick, 2014)'
_computing_structure_refinement 'SHELXL-2014/7 (Sheldrick, 2014)'
_computing_structure_solution 'SHELXL-2014 (Sheldrick, 2014)'
_diffrn_ambient_temperature 102.(2)
_diffrn_detector_area_resol_mean 10.4167
_diffrn_measured_fraction_theta_full 0.977
_diffrn_measured_fraction_theta_max 0.977
_diffrn_measurement_device_type 'Bruker D8 Venture PHOTON 100 CMOS'
_diffrn_measurement_method 'omega and phi scans'
_diffrn_radiation_monochromator 'MX mirror'
_diffrn_radiation_type 'Cu K\a'
_diffrn_radiation_wavelength 1.54178
_diffrn_reflns_av_R_equivalents 0.0234
_diffrn_reflns_av_unetI/netI 0.0425
_diffrn_reflns_limit_h_max 10
_diffrn_reflns_limit_h_min -7
_diffrn_reflns_limit_k_max 11
_diffrn_reflns_limit_k_min -10
_diffrn_reflns_limit_l_max 31
_diffrn_reflns_limit_l_min -21
_diffrn_reflns_number 7516
_diffrn_reflns_theta_full 68.36
_diffrn_reflns_theta_max 68.36
_diffrn_reflns_theta_min 3.39
_diffrn_source 'Cu ImS'
_diffrn_source_type 'micro focus tube'
_exptl_absorpt_coefficient_mu 2.973
_exptl_absorpt_correction_T_max 0.89
_exptl_absorpt_correction_T_min 0.79
_exptl_absorpt_correction_type multi-scan
_exptl_absorpt_process_details
;
Bruker AXS (2014). SADABS, Version 2014/2, Bruker AXS Inc., Madison, Wisconsin,
USA.
;
_exptl_crystal_colour colourless
_exptl_crystal_density_diffrn 1.474
_exptl_crystal_density_method 'not measured'
_exptl_crystal_description prism
_exptl_crystal_F_000 952
_exptl_crystal_size_max 0.200
_exptl_crystal_size_mid 0.100
_exptl_crystal_size_min 0.040
_refine_diff_density_max 0.226
_refine_diff_density_min -0.319
_refine_ls_abs_structure_details
;
Flack x determined using 1380 quotients [(I+)-(I-)]/[(I+)+(I-)]
(Parsons, Flack and Wagner, Acta Cryst. B69 (2013) 249-259).
;
_refine_ls_abs_structure_Flack 0.029(8)
_refine_ls_extinction_method none
_refine_ls_goodness_of_fit_ref 1.052
_refine_ls_hydrogen_treatment mixed
_refine_ls_matrix_type full
_refine_ls_number_parameters 269
_refine_ls_number_reflns 3590
_refine_ls_number_restraints 0
_refine_ls_restrained_S_all 1.052
_refine_ls_R_factor_all 0.0225
_refine_ls_R_factor_gt 0.0219
_refine_ls_shift/su_max 0.003
_refine_ls_shift/su_mean 0.000
_refine_ls_structure_factor_coef Fsqd
_refine_ls_weighting_details 'w=1/[\s^2^(Fo^2^)+(0.0187P)^2^+0.3035P] where P=(Fo^2^+2Fc^2^)/3'
_refine_ls_weighting_scheme calc
_refine_ls_wR_factor_gt 0.0553
_refine_ls_wR_factor_ref 0.0556
_reflns_number_gt 3521
_reflns_number_total 3590
_reflns_threshold_expression 'I > 2\s(I)'
_cod_data_source_file ol6b01302_si_002.cif
_cod_data_source_block stu8091
_cod_database_code 1555587

loop_
_space_group_symop_operation_xyz
'x, y, z'
'-x+1/2, -y, z+1/2'
'-x, y+1/2, -z+1/2'
'x+1/2, -y+1/2, -z'

loop_
_atom_site_type_symbol
_atom_site_label
_atom_site_fract_x
_atom_site_fract_y
_atom_site_fract_z
_atom_site_U_iso_or_equiv
_atom_site_adp_type
_atom_site_calc_flag
_atom_site_refinement_flags_adp
_atom_site_refinement_flags_posn
_atom_site_occupancy
Br Br1 0.69231(3) 0.60888(3) 0.70039(2) 0.01669(9) Uani d . . 1
C C1 0.7353(3) 0.1481(3) 0.64955(9) 0.0128(6) Uani d . . 1
C C2 0.7516(3) 0.1287(3) 0.59131(9) 0.0129(5) Uani d . . 1
H H2A 0.66 0.1704 0.574 0.015 Uiso calc U R 1
H H2B 0.7554 0.0241 0.5831 0.015 Uiso calc U R 1
C C3 0.8984(3) 0.2028(3) 0.57064(10) 0.0122(5) Uani d . . 1
H H3 0.9891 0.1572 0.5881 0.015 Uiso calc U R 1
C C4 0.8962(3) 0.3615(3) 0.58534(9) 0.0122(5) Uani d . . 1
C C5 0.9714(3) 0.4662(3) 0.55610(10) 0.0135(5) Uani d . . 1
H H5 1.026 0.4382 0.5261 0.016 Uiso calc U R 1
C C6 0.9676(3) 0.6118(3) 0.57037(9) 0.0135(5) Uani d . . 1
C C7 0.8836(3) 0.6536(3) 0.61332(10) 0.0152(6) Uani d . . 1
H H7 0.8766 0.7529 0.6225 0.018 Uiso calc U R 1
C C8 0.8103(4) 0.5494(3) 0.64247(9) 0.0140(5) Uani d . . 1
C C9 0.8200(3) 0.4014(3) 0.63075(9) 0.0126(5) Uani d . . 1
C C10 0.8539(3) 0.0512(3) 0.67790(10) 0.0145(6) Uani d . . 1
C C11 0.9124(4) -0.0662(3) 0.75619(11) 0.0239(7) Uani d . . 1
H H11A 1.0112 -0.0162 0.7632 0.029 Uiso calc U R 1
H H11B 0.9347 -0.157 0.7374 0.029 Uiso calc U R 1
C C12 0.8295(4) -0.0986(4) 0.80547(11) 0.0315(7) Uani d . . 1
H H12A 0.8128 -0.0084 0.8245 0.047 Uiso calc U R 1
H H12B 0.8919 -0.1649 0.8263 0.047 Uiso calc U R 1
H H12C 0.7297 -0.1438 0.7978 0.047 Uiso calc U R 1
C C13 0.5739(3) 0.1057(3) 0.66865(9) 0.0147(5) Uani d . . 1
C C14 0.3820(4) -0.0776(3) 0.66726(12) 0.0250(7) Uani d . . 1
H H14A 0.3074 0.0029 0.6713 0.03 Uiso calc U R 1
H H14B 0.3936 -0.1266 0.7008 0.03 Uiso calc U R 1
C C15 0.3254(4) -0.1821(4) 0.62799(16) 0.0433(10) Uani d . . 1
H H15A 0.3195 -0.1339 0.5945 0.065 Uiso calc U R 1
H H15B 0.2226 -0.2169 0.6378 0.065 Uiso calc U R 1
H H15C 0.3967 -0.2642 0.6258 0.065 Uiso calc U R 1
C C16 1.1445(4) 0.6771(3) 0.50440(11) 0.0219(6) Uani d . . 1
H H16A 1.2135 0.6014 0.5174 0.033 Uiso calc U R 1
H H16B 1.2057 0.7606 0.4932 0.033 Uiso calc U R 1
H H16C 1.0851 0.6394 0.4753 0.033 Uiso calc U R 1
C C21 0.9119(3) 0.1708(3) 0.51350(9) 0.0122(5) Uani d . . 1
C C22 0.9986(3) 0.0514(3) 0.49794(10) 0.0137(5) Uani d . . 1
H H22 1.0512 -0.0051 0.5229 0.016 Uiso calc U R 1
C C23 1.0088(3) 0.0141(3) 0.44613(10) 0.0162(6) Uani d . . 1
H H23 1.0691 -0.0669 0.436 0.019 Uiso calc U R 1
C C24 0.9316(3) 0.0947(3) 0.40949(10) 0.0185(6) Uani d . . 1
H H24 0.9391 0.0696 0.3742 0.022 Uiso calc U R 1
C C25 0.8423(3) 0.2133(3) 0.42467(10) 0.0164(6) Uani d . . 1
H H25 0.788 0.2685 0.3997 0.02 Uiso calc U R 1
C C26 0.8330(3) 0.2506(3) 0.47636(10) 0.0156(6) Uani d . . 1
H H26 0.7722 0.3314 0.4865 0.019 Uiso calc U R 1
N N1 0.7624(3) 0.2982(2) 0.66485(8) 0.0149(5) Uani d . . 1
H H1 0.684(5) 0.326(4) 0.6850(14) 0.026(9) Uiso d . . 1
O O1 0.9690(3) 0.0019(3) 0.65893(8) 0.0291(5) Uani d . . 1
O O2 0.8100(3) 0.0271(2) 0.72589(7) 0.0210(4) Uani d . . 1
O O3 0.4981(2) 0.1802(2) 0.69737(8) 0.0198(4) Uani d . . 1
O O4 0.5310(2) -0.0218(2) 0.64991(7) 0.0188(4) Uani d . . 1
O O5 1.0415(3) 0.7206(2) 0.54408(7) 0.0187(4) Uani d . . 1

loop_
_atom_site_aniso_label
_atom_site_aniso_U_11
_atom_site_aniso_U_22
_atom_site_aniso_U_33
_atom_site_aniso_U_12
_atom_site_aniso_U_13
_atom_site_aniso_U_23
Br1 0.02079(15) 0.01487(14) 0.01440(12) 0.00256(11) 0.00282(12) -0.00468(10)
C1 0.0161(14) 0.0093(13) 0.0129(11) -0.0019(10) 0.0000(10) -0.0006(9)
C2 0.0148(12) 0.0128(13) 0.0110(11) -0.0006(10) 0.0016(10) -0.0013(9)
C3 0.0130(14) 0.0106(13) 0.0129(12) 0.0004(10) -0.0011(10) -0.0009(10)
C4 0.0126(14) 0.0129(14) 0.0112(11) 0.0005(10) -0.0024(10) -0.0017(9)
C5 0.0151(14) 0.0127(13) 0.0127(11) 0.0007(11) -0.0004(11) -0.0002(10)
C6 0.0151(13) 0.0116(12) 0.0139(11) -0.0022(12) -0.0015(10) 0.0018(10)
C7 0.0195(15) 0.0099(13) 0.0164(12) 0.0021(10) -0.0029(11) -0.0021(10)
C8 0.0161(12) 0.0140(12) 0.0119(10) 0.0016(12) -0.0047(12) -0.0037(9)
C9 0.0143(12) 0.0115(12) 0.0121(10) 0.0002(12) -0.0026(10) 0.0004(9)
C10 0.0156(14) 0.0142(13) 0.0136(11) -0.0024(11) 0.0006(11) -0.0005(10)
C11 0.0215(16) 0.0313(17) 0.0190(13) -0.0019(13) -0.0071(12) 0.0094(12)
C12 0.0271(17) 0.0465(19) 0.0209(13) -0.0100(16) -0.0056(13) 0.0116(14)
C13 0.0173(13) 0.0152(13) 0.0117(11) -0.0007(13) -0.0006(10) 0.0024(11)
C14 0.0197(15) 0.0261(17) 0.0291(15) -0.0089(13) 0.0068(13) -0.0038(12)
C15 0.028(2) 0.046(2) 0.056(2) -0.0164(18) 0.0063(18) -0.0252(19)
C16 0.0247(16) 0.0182(13) 0.0230(13) 0.0013(12) 0.0089(12) 0.0028(12)
C21 0.0114(13) 0.0126(12) 0.0124(11) -0.0024(10) 0.0008(10) -0.0027(10)
C22 0.0153(14) 0.0085(12) 0.0174(12) -0.0011(10) 0.0026(11) -0.0007(10)
C23 0.0169(15) 0.0140(14) 0.0178(13) -0.0003(11) 0.0047(12) -0.0032(10)
C24 0.0202(14) 0.0204(15) 0.0149(12) -0.0033(13) 0.0030(11) -0.0062(11)
C25 0.0156(15) 0.0189(14) 0.0147(12) -0.0008(11) -0.0007(11) 0.0004(10)
C26 0.0158(15) 0.0150(13) 0.0159(12) 0.0011(11) 0.0006(11) -0.0042(10)
N1 0.0205(13) 0.0120(11) 0.0122(10) -0.0002(9) 0.0048(9) -0.0040(8)
O1 0.0290(13) 0.0356(13) 0.0226(10) 0.0143(11) 0.0051(10) 0.0076(9)
O2 0.0197(10) 0.0284(11) 0.0150(9) 0.0010(10) 0.0007(9) 0.0059(8)
O3 0.0221(10) 0.0176(9) 0.0196(9) 0.0003(8) 0.0075(9) -0.0009(8)
O4 0.0176(11) 0.0157(10) 0.0230(10) -0.0040(8) 0.0040(8) -0.0042(8)
O5 0.0252(12) 0.0121(10) 0.0188(9) -0.0007(8) 0.0064(9) 0.0015(7)

loop_
_atom_type_symbol
_atom_type_description
_atom_type_scat_dispersion_real
_atom_type_scat_dispersion_imag
_atom_type_scat_source
C C 0.0181 0.0091 'International Tables Vol C Tables 4.2.6.8 and 6.1.1.4'
H H 0.0000 0.0000 'International Tables Vol C Tables 4.2.6.8 and 6.1.1.4'
N N 0.0311 0.0180 'International Tables Vol C Tables 4.2.6.8 and 6.1.1.4'
O O 0.0492 0.0322 'International Tables Vol C Tables 4.2.6.8 and 6.1.1.4'
Br Br -0.6763 1.2805 'International Tables Vol C Tables 4.2.6.8 and 6.1.1.4'

loop_
_geom_angle_atom_site_label_1
_geom_angle_atom_site_label_2
_geom_angle_atom_site_label_3
_geom_angle
N1 C1 C2 111.4(2)
N1 C1 C13 107.4(2)
C2 C1 C13 112.0(2)
N1 C1 C10 108.1(2)
C2 C1 C10 110.1(2)
C13 C1 C10 107.6(2)
C1 C2 C3 111.7(2)
C1 C2 H2A 109.3
C3 C2 H2A 109.3
C1 C2 H2B 109.3
C3 C2 H2B 109.3
H2A C2 H2B 107.9
C4 C3 C21 115.8(2)
C4 C3 C2 109.3(2)
C21 C3 C2 108.6(2)
C4 C3 H3 107.6
C21 C3 H3 107.6
C2 C3 H3 107.6
C5 C4 C9 119.9(2)
C5 C4 C3 121.8(2)
C9 C4 C3 118.2(2)
C4 C5 C6 120.8(2)
C4 C5 H5 119.6
C6 C5 H5 119.6
O5 C6 C7 116.2(2)
O5 C6 C5 124.1(2)
C7 C6 C5 119.7(3)
C8 C7 C6 119.3(2)
C8 C7 H7 120.3
C6 C7 H7 120.3
C7 C8 C9 122.1(3)
C7 C8 Br1 118.79(19)
C9 C8 Br1 119.1(2)
N1 C9 C8 120.4(2)
N1 C9 C4 121.7(2)
C8 C9 C4 117.8(2)
O1 C10 O2 124.1(3)
O1 C10 C1 124.9(2)
O2 C10 C1 110.9(2)
O2 C11 C12 106.7(3)
O2 C11 H11A 110.4
C12 C11 H11A 110.4
O2 C11 H11B 110.4
C12 C11 H11B 110.4
H11A C11 H11B 108.6
C11 C12 H12A 109.5
C11 C12 H12B 109.5
H12A C12 H12B 109.5
C11 C12 H12C 109.5
H12A C12 H12C 109.5
H12B C12 H12C 109.5
O3 C13 O4 125.5(3)
O3 C13 C1 123.4(3)
O4 C13 C1 111.2(2)
O4 C14 C15 107.9(3)
O4 C14 H14A 110.1
C15 C14 H14A 110.1
O4 C14 H14B 110.1
C15 C14 H14B 110.1
H14A C14 H14B 108.4
C14 C15 H15A 109.5
C14 C15 H15B 109.5
H15A C15 H15B 109.5
C14 C15 H15C 109.5
H15A C15 H15C 109.5
H15B C15 H15C 109.5
O5 C16 H16A 109.5
O5 C16 H16B 109.5
H16A C16 H16B 109.5
O5 C16 H16C 109.5
H16A C16 H16C 109.5
H16B C16 H16C 109.5
C22 C21 C26 118.7(2)
C22 C21 C3 118.6(2)
C26 C21 C3 122.6(2)
C21 C22 C23 120.7(3)
C21 C22 H22 119.6
C23 C22 H22 119.6
C24 C23 C22 120.2(3)
C24 C23 H23 119.9
C22 C23 H23 119.9
C23 C24 C25 119.6(2)
C23 C24 H24 120.2
C25 C24 H24 120.2
C26 C25 C24 120.0(3)
C26 C25 H25 120.0
C24 C25 H25 120.0
C25 C26 C21 120.8(2)
C25 C26 H26 119.6
C21 C26 H26 119.6
C9 N1 C1 122.1(2)
C9 N1 H1 117.(2)
C1 N1 H1 108.(2)
C10 O2 C11 115.7(2)
C13 O4 C14 116.5(2)
C6 O5 C16 116.6(2)

loop_
_geom_bond_atom_site_label_1
_geom_bond_atom_site_label_2
_geom_bond_distance
Br1 C8 1.903(3)
C1 N1 1.461(3)
C1 C2 1.534(3)
C1 C13 1.535(4)
C1 C10 1.549(4)
C2 C3 1.541(4)
C2 H2A 0.99
C2 H2B 0.99
C3 C4 1.515(4)
C3 C21 1.522(3)
C3 H3 1.0
C4 C5 1.393(4)
C4 C9 1.404(4)
C5 C6 1.395(4)
C5 H5 0.95
C6 O5 1.375(3)
C6 C7 1.390(4)
C7 C8 1.380(4)
C7 H7 0.95
C8 C9 1.403(4)
C9 N1 1.395(3)
C10 O1 1.202(4)
C10 O2 1.326(3)
C11 O2 1.467(4)
C11 C12 1.501(4)
C11 H11A 0.99
C11 H11B 0.99
C12 H12A 0.98
C12 H12B 0.98
C12 H12C 0.98
C13 O3 1.209(3)
C13 O4 1.328(4)
C14 O4 1.461(4)
C14 C15 1.489(5)
C14 H14A 0.99
C14 H14B 0.99
C15 H15A 0.98
C15 H15B 0.98
C15 H15C 0.98
C16 O5 1.423(4)
C16 H16A 0.98
C16 H16B 0.98
C16 H16C 0.98
C21 C22 1.394(4)
C21 C26 1.395(4)
C22 C23 1.396(4)
C22 H22 0.95
C23 C24 1.383(4)
C23 H23 0.95
C24 C25 1.398(4)
C24 H24 0.95
C25 C26 1.392(4)
C25 H25 0.95
C26 H26 0.95
N1 H1 0.89(4)

loop_
_geom_hbond_atom_site_label_D
_geom_hbond_atom_site_label_H
_geom_hbond_atom_site_label_A
_geom_hbond_site_symmetry_A
_geom_hbond_distance_DH
_geom_hbond_distance_HA
_geom_hbond_distance_DA
_geom_hbond_angle_DHA
C7 H7 O1 1_565 0.95 2.61 3.508(4) 157.2
C11 H11A Br1 3_746 0.99 2.97 3.952(3) 171.1
C12 H12C O3 3_646 0.98 2.56 3.497(4) 160.1
N1 H1 Br1 . 0.89(4) 2.65(4) 3.076(2) 110.(3)
N1 H1 O3 . 0.89(4) 2.12(4) 2.673(3) 119.(3)

loop_
_geom_torsion_atom_site_label_1
_geom_torsion_atom_site_label_2
_geom_torsion_atom_site_label_3
_geom_torsion_atom_site_label_4
_geom_torsion
N1 C1 C2 C3 46.7(3)
C13 C1 C2 C3 167.1(2)
C10 C1 C2 C3 -73.3(3)
C1 C2 C3 C4 -56.3(3)
C1 C2 C3 C21 176.4(2)
C21 C3 C4 C5 -29.5(4)
C2 C3 C4 C5 -152.5(2)
C21 C3 C4 C9 152.7(2)
C2 C3 C4 C9 29.7(3)
C9 C4 C5 C6 -2.3(4)
C3 C4 C5 C6 179.9(3)
C4 C5 C6 O5 178.6(2)
C4 C5 C6 C7 -2.1(4)
O5 C6 C7 C8 -178.0(2)
C5 C6 C7 C8 2.7(4)
C6 C7 C8 C9 1.2(4)
C6 C7 C8 Br1 -178.8(2)
C7 C8 C9 N1 171.2(3)
Br1 C8 C9 N1 -8.9(4)
C7 C8 C9 C4 -5.5(4)
Br1 C8 C9 C4 174.48(19)
C5 C4 C9 N1 -170.7(2)
C3 C4 C9 N1 7.2(4)
C5 C4 C9 C8 6.0(4)
C3 C4 C9 C8 -176.2(2)
N1 C1 C10 O1 -101.9(3)
C2 C1 C10 O1 20.1(4)
C13 C1 C10 O1 142.4(3)
N1 C1 C10 O2 79.5(3)
C2 C1 C10 O2 -158.6(2)
C13 C1 C10 O2 -36.3(3)
N1 C1 C13 O3 -9.7(3)
C2 C1 C13 O3 -132.4(3)
C10 C1 C13 O3 106.6(3)
N1 C1 C13 O4 170.9(2)
C2 C1 C13 O4 48.2(3)
C10 C1 C13 O4 -72.9(3)
C4 C3 C21 C22 143.7(3)
C2 C3 C21 C22 -92.9(3)
C4 C3 C21 C26 -40.5(4)
C2 C3 C21 C26 82.9(3)
C26 C21 C22 C23 1.3(4)
C3 C21 C22 C23 177.2(3)
C21 C22 C23 C24 -0.6(4)
C22 C23 C24 C25 -0.4(4)
C23 C24 C25 C26 0.7(4)
C24 C25 C26 C21 0.0(4)
C22 C21 C26 C25 -1.0(4)
C3 C21 C26 C25 -176.7(3)
C8 C9 N1 C1 164.8(3)
C4 C9 N1 C1 -18.7(4)
C2 C1 N1 C9 -9.5(4)
C13 C1 N1 C9 -132.6(2)
C10 C1 N1 C9 111.6(3)
O1 C10 O2 C11 0.1(4)
C1 C10 O2 C11 178.8(2)
C12 C11 O2 C10 -171.0(3)
O3 C13 O4 C14 -2.3(4)
C1 C13 O4 C14 177.2(2)
C15 C14 O4 C13 156.7(3)
C7 C6 O5 C16 171.7(3)
C5 C6 O5 C16 -9.0(4)
